data_1501604
loop_
_publ_author_name
'Olivier Lebel'
'Thierry Maris'
'James D. Wuest'

_publ_section_title
;
 Hydrogen-Bonded networks in crystals built from bis(biguanides) and their
 salts
;
_journal_name_full 'Can J. Chem'
_journal_page_first 1426
_journal_page_last 1433
_journal_paper_doi 10.1139/v06-115
_journal_volume 84
_journal_year 2006
_chemical_compound_source 'Synthesized by the authors. See text'
_chemical_formula_moiety 'C10 H18 N10, 3(H2 O), 2(Cl)'
_chemical_formula_sum 'C10 H24 Cl2 N10 O3'
_chemical_formula_weight 403.29
_chemical_name_systematic
; 
 ? 
;
_space_group_IT_number 2
_symmetry_cell_setting triclinic
_symmetry_space_group_name_Hall '-P 1'
_symmetry_space_group_name_H-M 'P -1'
_atom_sites_solution_hydrogens geom
_atom_sites_solution_primary direct
_atom_sites_solution_secondary difmap
_audit_creation_method SHELXL-97
_cell_angle_alpha 82.983(2)
_cell_angle_beta 71.193(2)
_cell_angle_gamma 73.759(2)
_cell_formula_units_Z 2
_cell_length_a 9.3537(3)
_cell_length_b 9.6015(3)
_cell_length_c 11.4402(4)
_cell_measurement_reflns_used 3859
_cell_measurement_temperature 100(2)
_cell_measurement_theta_max 70.00
_cell_measurement_theta_min 4.08
_cell_volume 933.19(5)
_computing_cell_refinement 'SMART (Bruker, 1999)'
_computing_data_collection 'SMART (Bruker, 1999)'
_computing_data_reduction 'SAINT (Bruker, 1999)'
_computing_molecular_graphics 'SHELXTL (Bruker, 1997)'
_computing_publication_material 'UdMX (local program)'
_computing_structure_refinement 'SHELXL97 (Sheldrick, 1997)'
_computing_structure_solution 'SHELXS97 (Sheldrick, 1997)'
_diffrn_ambient_temperature 100(2)
_diffrn_detector_area_resol_mean 5.5
_diffrn_measured_fraction_theta_full 0.950
_diffrn_measured_fraction_theta_max 0.950
_diffrn_measurement_device_type 'Bruker AXS Smart 2K/Platform'
_diffrn_measurement_method \w
_diffrn_radiation_monochromator graphite
_diffrn_radiation_source 'Sealed Tube'
_diffrn_radiation_type CuK\a
_diffrn_radiation_wavelength 1.54178
_diffrn_reflns_av_R_equivalents 0.029
_diffrn_reflns_av_sigmaI/netI 0.0555
_diffrn_reflns_limit_h_max 11
_diffrn_reflns_limit_h_min -11
_diffrn_reflns_limit_k_max 11
_diffrn_reflns_limit_k_min -11
_diffrn_reflns_limit_l_max 14
_diffrn_reflns_limit_l_min -12
_diffrn_reflns_number 4610
_diffrn_reflns_theta_full 70.00
_diffrn_reflns_theta_max 70.00
_diffrn_reflns_theta_min 4.08
_diffrn_standards_decay_% 0.91
_diffrn_standards_number 80
_exptl_absorpt_coefficient_mu 3.437
_exptl_absorpt_correction_T_max 0.4230
_exptl_absorpt_correction_T_min 0.1860
_exptl_absorpt_correction_type multi-scan
_exptl_absorpt_process_details 'Sadabs (Sheldrick,1996)'
_exptl_crystal_colour Colourless
_exptl_crystal_density_diffrn 1.435
_exptl_crystal_density_method 'not measured'
_exptl_crystal_description block
_exptl_crystal_F_000 424
_exptl_crystal_size_max 0.40
_exptl_crystal_size_mid 0.35
_exptl_crystal_size_min 0.25
_refine_diff_density_max 0.913
_refine_diff_density_min -0.626
_refine_diff_density_rms 0.139
_refine_ls_extinction_method none
_refine_ls_goodness_of_fit_ref 1.058
_refine_ls_hydrogen_treatment constr
_refine_ls_matrix_type full
_refine_ls_number_parameters 226
_refine_ls_number_reflns 3017
_refine_ls_number_restraints 0
_refine_ls_restrained_S_all 1.058
_refine_ls_R_factor_all 0.0818
_refine_ls_R_factor_gt 0.0745
_refine_ls_shift/su_max 0.000
_refine_ls_shift/su_mean 0.000
_refine_ls_structure_factor_coef Fsqd
_refine_ls_weighting_details 'calc w=1/[\s^2^(Fo^2^)+(0.1841P)^2^+0.2654P] where P=(Fo^2^+2Fc^2^)/3'
_refine_ls_weighting_scheme calc
_refine_ls_wR_factor_gt 0.2142
_refine_ls_wR_factor_ref 0.2351
_reflns_number_gt 2583
_reflns_number_total 3545
_reflns_threshold_expression I>2\s(I)
_cod_data_source_file deposit.cif
_cod_data_source_block jiw814
_cod_depositor_comments
;
The following automatic conversions were performed:

'_symmetry_cell_setting' value 'Triclinic' changed to 'triclinic'
according to the built-in table from CIF Core dictionary named
'cif_core.dic' version 2.4.1 from 2010-06-29.

Automatic conversion script
Id: cif_fix_values 1715 2011-07-08 13:25:40Z adriana 
;
_cod_original_sg_symbol_H-M P-1
_cod_database_code 1501604

loop_
_symmetry_equiv_pos_as_xyz
'x, y, z'
'-x, -y, -z'

loop_
_atom_site_label
_atom_site_type_symbol
_atom_site_fract_x
_atom_site_fract_y
_atom_site_fract_z
_atom_site_U_iso_or_equiv
_atom_site_adp_type
_atom_site_occupancy
_atom_site_symmetry_multiplicity
_atom_site_calc_flag
_atom_site_refinement_flags
C1 C 0.6877(4) 1.0347(4) 0.0834(3) 0.0151(8) Uani 1 1 d .
Cl1 Cl 0.30830(10) 0.30519(9) 0.06107(8) 0.0184(3) Uani 1 1 d .
Cl2 Cl 0.23365(11) 0.37996(9) 0.53283(8) 0.0216(3) Uani 1 1 d .
N1 N 0.7520(4) 1.0292(3) -0.0392(3) 0.0187(7) Uani 1 1 d .
H1A H 0.7299 0.9716 -0.0813 0.028 Uiso 1 1 calc .
H1B H 0.8165 1.0832 -0.0778 0.028 Uiso 1 1 calc .
C2 C 0.6404(4) 1.1806(4) 0.2476(3) 0.0154(8) Uani 1 1 d .
N2 N 0.5905(4) 0.9525(3) 0.1403(3) 0.0202(7) Uani 1 1 d .
H2A H 0.5691 0.8952 0.0973 0.030 Uiso 1 1 calc .
H2B H 0.5475 0.9553 0.2210 0.030 Uiso 1 1 calc .
C3 C 0.8598(4) 1.1413(4) 0.3316(3) 0.0166(8) Uani 1 1 d .
N3 N 0.7328(4) 1.1179(3) 0.1438(3) 0.0158(7) Uani 1 1 d .
C4 C 0.9480(4) 1.2261(4) 0.3516(3) 0.0175(8) Uani 1 1 d .
H4 H 0.9082 1.3284 0.3564 0.021 Uiso 1 1 calc .
N4 N 0.4843(4) 1.2321(4) 0.2748(3) 0.0207(7) Uani 1 1 d .
H4A H 0.4370 1.2251 0.2214 0.031 Uiso 1 1 calc .
H4B H 0.4296 1.2728 0.3459 0.031 Uiso 1 1 calc .
C5 C 1.0953(4) 1.1594(4) 0.3644(3) 0.0182(8) Uani 1 1 d .
H5 H 1.1548 1.2164 0.3803 0.022 Uiso 1 1 calc .
N5 N 0.7056(4) 1.2096(3) 0.3285(3) 0.0172(7) Uani 1 1 d .
H5A H 0.6481 1.2758 0.3833 0.021 Uiso 1 1 calc .
C6 C 1.1560(4) 1.0098(4) 0.3540(3) 0.0163(8) Uani 1 1 d .
H6 H 1.2571 0.9649 0.3615 0.020 Uiso 1 1 calc .
N6 N 1.1287(4) 0.7742(3) 0.3300(3) 0.0168(7) Uani 1 1 d .
H6A H 1.1804 0.7337 0.3827 0.020 Uiso 1 1 calc .
C7 C 1.0669(5) 0.9267(4) 0.3325(3) 0.0175(8) Uani 1 1 d .
N7 N 1.1549(4) 0.5444(3) 0.2782(3) 0.0192(7) Uani 1 1 d .
H7A H 1.1560 0.4828 0.2267 0.029 Uiso 1 1 calc .
H7B H 1.1803 0.5120 0.3461 0.029 Uiso 1 1 calc .
C8 C 0.9183(4) 0.9925(4) 0.3228(3) 0.0153(8) Uani 1 1 d .
H8 H 0.8570 0.9353 0.3100 0.018 Uiso 1 1 calc .
N8 N 1.0744(4) 0.7465(3) 0.1530(3) 0.0165(7) Uani 1 1 d .
C9 C 1.1149(4) 0.6861(4) 0.2535(3) 0.0160(8) Uani 1 1 d .
N9 N 0.8987(4) 0.6084(4) 0.1594(3) 0.0207(7) Uani 1 1 d .
H9A H 0.8778 0.5933 0.2399 0.031 Uiso 1 1 calc .
H9B H 0.8531 0.5719 0.1186 0.031 Uiso 1 1 calc .
C10 C 1.0000(4) 0.6872(4) 0.0988(3) 0.0160(8) Uani 1 1 d .
N10 N 1.0228(4) 0.7155(3) -0.0222(3) 0.0192(7) Uani 1 1 d .
H10A H 1.0846 0.7713 -0.0625 0.029 Uiso 1 1 calc .
H10B H 0.9760 0.6785 -0.0615 0.029 Uiso 1 1 calc .
O1 O 0.3839(3) 0.6383(3) 0.4369(3) 0.0274(7) Uani 1 1 d D
H1X H 0.362(6) 0.555(3) 0.469(3) 0.041 Uiso 1 1 d D
H1Y H 0.428(6) 0.627(5) 0.3561(10) 0.041 Uiso 1 1 d D
O2 O 0.5316(4) 0.8991(4) 0.4057(3) 0.0410(9) Uani 1 1 d D
H2X H 0.593(5) 0.810(2) 0.409(6) 0.061 Uiso 1 1 d D
H2Y H 0.591(5) 0.961(4) 0.395(6) 0.061 Uiso 1 1 d D
O3 O 0.5518(5) 0.5481(4) 0.1957(3) 0.0449(9) Uani 1 1 d D
H3X H 0.590(7) 0.599(5) 0.128(3) 0.067 Uiso 1 1 d D
H3Y H 0.516(7) 0.484(5) 0.172(5) 0.067 Uiso 1 1 d D

loop_
_atom_site_aniso_label
_atom_site_aniso_U_11
_atom_site_aniso_U_22
_atom_site_aniso_U_33
_atom_site_aniso_U_23
_atom_site_aniso_U_13
_atom_site_aniso_U_12
C1 0.0192(18) 0.0159(16) 0.0097(17) 0.0046(15) -0.0090(13) -0.0002(15)
Cl1 0.0232(6) 0.0204(5) 0.0130(5) 0.0001(4) -0.0075(4) -0.0056(4)
Cl2 0.0291(6) 0.0210(5) 0.0129(5) 0.0008(4) -0.0059(4) -0.0048(4)
N1 0.0270(17) 0.0213(15) 0.0087(15) -0.0011(13) -0.0050(12) -0.0079(14)
C2 0.0197(18) 0.0145(16) 0.0134(18) 0.0020(15) -0.0063(14) -0.0059(15)
N2 0.0297(18) 0.0201(15) 0.0114(16) -0.0026(13) -0.0052(13) -0.0078(14)
C3 0.0176(17) 0.0282(19) 0.0050(16) 0.0040(15) -0.0051(13) -0.0072(15)
N3 0.0228(16) 0.0165(14) 0.0089(15) 0.0020(13) -0.0058(12) -0.0062(13)
C4 0.0240(19) 0.0200(17) 0.0095(17) 0.0004(15) -0.0028(14) -0.0101(16)
N4 0.0188(16) 0.0301(17) 0.0146(16) -0.0051(15) -0.0066(12) -0.0050(14)
C5 0.0228(19) 0.0227(18) 0.0111(17) -0.0019(16) -0.0041(14) -0.0098(16)
N5 0.0188(16) 0.0196(15) 0.0109(15) -0.0081(13) -0.0045(12) 0.0021(13)
C6 0.0181(17) 0.0256(18) 0.0075(16) 0.0039(15) -0.0072(13) -0.0074(16)
N6 0.0219(16) 0.0202(15) 0.0111(16) 0.0021(13) -0.0099(12) -0.0054(13)
C7 0.0252(18) 0.0225(18) 0.0057(16) 0.0013(15) -0.0038(13) -0.0095(16)
N7 0.0302(17) 0.0170(14) 0.0123(16) -0.0015(13) -0.0110(13) -0.0034(13)
C8 0.0206(18) 0.0193(17) 0.0088(16) -0.0015(15) -0.0047(13) -0.0090(15)
N8 0.0245(16) 0.0188(15) 0.0076(15) 0.0002(13) -0.0069(12) -0.0056(13)
C9 0.0170(17) 0.0222(18) 0.0108(18) 0.0061(15) -0.0055(13) -0.0094(15)
N9 0.0266(17) 0.0252(16) 0.0144(16) 0.0011(14) -0.0096(13) -0.0102(14)
C10 0.0169(17) 0.0162(15) 0.0132(18) -0.0008(15) -0.0059(13) 0.0003(14)
N10 0.0261(17) 0.0259(16) 0.0097(15) -0.0005(14) -0.0072(12) -0.0112(15)
O1 0.0246(15) 0.0205(13) 0.0399(19) 0.0017(13) -0.0142(13) -0.0061(12)
O2 0.0345(18) 0.059(2) 0.0212(17) -0.0033(17) -0.0118(14) 0.0055(16)
O3 0.057(2) 0.0381(19) 0.0316(19) 0.0037(16) -0.0001(16) -0.0175(18)

loop_
_atom_type_symbol
_atom_type_description
_atom_type_scat_dispersion_real
_atom_type_scat_dispersion_imag
_atom_type_scat_source
C C 0.0181 0.0091 'International Tables Vol C Tables 4.2.6.8 and 6.1.1.4'
H H 0.0000 0.0000 'International Tables Vol C Tables 4.2.6.8 and 6.1.1.4'
N N 0.0311 0.0180 'International Tables Vol C Tables 4.2.6.8 and 6.1.1.4'
Cl Cl 0.3639 0.7018 'International Tables Vol C Tables 4.2.6.8 and 6.1.1.4'
O O 0.0492 0.0322 'International Tables Vol C Tables 4.2.6.8 and 6.1.1.4'

loop_
_geom_angle_atom_site_label_1
_geom_angle_atom_site_label_2
_geom_angle_atom_site_label_3
_geom_angle
N2 C1 N1 119.3(3)
N2 C1 N3 123.2(3)
N1 C1 N3 117.4(3)
C1 N1 H1A 120.0
C1 N1 H1B 120.0
H1A N1 H1B 120.0
N3 C2 N4 124.8(3)
N3 C2 N5 118.7(3)
N4 C2 N5 116.1(3)
C1 N2 H2A 120.0
C1 N2 H2B 120.0
H2A N2 H2B 120.0
C8 C3 C4 120.5(3)
C8 C3 N5 120.9(3)
C4 C3 N5 118.5(3)
C2 N3 C1 122.4(3)
C3 C4 C5 119.4(3)
C3 C4 H4 120.3
C5 C4 H4 120.3
C2 N4 H4A 120.0
C2 N4 H4B 120.0
H4A N4 H4B 120.0
C6 C5 C4 120.5(3)
C6 C5 H5 119.8
C4 C5 H5 119.8
C2 N5 C3 124.8(3)
C2 N5 H5A 117.6
C3 N5 H5A 117.6
C5 C6 C7 119.4(3)
C5 C6 H6 120.3
C7 C6 H6 120.3
C9 N6 C7 125.4(3)
C9 N6 H6A 117.3
C7 N6 H6A 117.3
C8 C7 C6 120.2(3)
C8 C7 N6 122.0(3)
C6 C7 N6 117.6(3)
C9 N7 H7A 120.0
C9 N7 H7B 120.0
H7A N7 H7B 120.0
C3 C8 C7 120.0(3)
C3 C8 H8 120.0
C7 C8 H8 120.0
C10 N8 C9 122.6(3)
N7 C9 N8 124.7(4)
N7 C9 N6 117.2(3)
N8 C9 N6 117.9(3)
C10 N9 H9A 120.0
C10 N9 H9B 120.0
H9A N9 H9B 120.0
N8 C10 N10 117.1(3)
N8 C10 N9 124.0(3)
N10 C10 N9 118.8(3)
C10 N10 H10A 120.0
C10 N10 H10B 120.0
H10A N10 H10B 120.0
H1X O1 H1Y 107(4)
H2X O2 H2Y 107(4)
H3X O3 H3Y 107(4)

loop_
_geom_bond_atom_site_label_1
_geom_bond_atom_site_label_2
_geom_bond_distance
C1 N2 1.330(5)
C1 N1 1.337(5)
C1 N3 1.344(5)
N1 H1A 0.8800
N1 H1B 0.8800
C2 N3 1.320(5)
C2 N4 1.347(5)
C2 N5 1.353(5)
N2 H2A 0.8800
N2 H2B 0.8800
C3 C8 1.383(5)
C3 C4 1.392(5)
C3 N5 1.418(5)
C4 C5 1.394(6)
C4 H4 0.9500
N4 H4A 0.8800
N4 H4B 0.8800
C5 C6 1.393(5)
C5 H5 0.9500
N5 H5A 0.8800
C6 C7 1.394(5)
C6 H6 0.9500
N6 C9 1.346(5)
N6 C7 1.416(5)
N6 H6A 0.8800
C7 C8 1.391(5)
N7 C9 1.327(4)
N7 H7A 0.8800
N7 H7B 0.8800
C8 H8 0.9500
N8 C10 1.334(5)
N8 C9 1.341(5)
N9 C10 1.341(5)
N9 H9A 0.8800
N9 H9B 0.8800
C10 N10 1.336(5)
N10 H10A 0.8800
N10 H10B 0.8800
O1 H1X 0.89(3)
O1 H1Y 0.89(3)
O2 H2X 0.89(3)
O2 H2Y 0.89(3)
O3 H3X 0.89(3)
O3 H3Y 0.89(3)

loop_
_geom_hbond_atom_site_label_D
_geom_hbond_atom_site_label_H
_geom_hbond_atom_site_label_A
_geom_hbond_distance_DH
_geom_hbond_distance_HA
_geom_hbond_distance_DA
_geom_hbond_angle_DHA
_geom_hbond_site_symmetry_A
N1 H1A Cl1 0.88 2.75 3.463(3) 138.8 2_665
N1 H1B N8 0.88 2.12 2.979(4) 166.6 2_775
N2 H2A Cl1 0.88 2.57 3.317(3) 143.9 2_665
N2 H2B O2 0.88 2.08 2.913(5) 156.6 .
N4 H4A Cl1 0.88 2.44 3.272(3) 157.5 1_565
N4 H4B Cl2 0.88 2.44 3.305(3) 168.6 1_565
N5 H5A O1 0.88 2.21 2.977(4) 145.5 2_676
N6 H6A O1 0.88 2.12 2.940(4) 154.9 1_655
N7 H7A Cl1 0.88 2.49 3.280(3) 149.1 1_655
N7 H7B Cl2 0.88 2.47 3.336(3) 168.8 1_655
N9 H9B Cl1 0.88 2.88 3.540(3) 132.9 2_665
N9 H9A Cl2 0.88 2.49 3.340(3) 163.6 2_666
N10 H10B Cl1 0.88 2.62 3.329(3) 138.6 2_665
N10 H10A N3 0.88 2.16 3.028(4) 169.0 2_775
O1 H1X Cl2 0.89(3) 2.25(2) 3.102(3) 161(5) .
O1 H1Y O3 0.89(3) 1.94(2) 2.803(5) 164(5) .
O2 H2X Cl2 0.89(3) 2.27(2) 3.121(4) 160(6) 2_666
O3 H3X Cl1 0.89(3) 2.26(2) 3.142(3) 170(5) 2_665
O3 H3Y N4 0.89(3) 2.60(4) 3.233(5) 128(4) 1_545

loop_
_geom_torsion_atom_site_label_1
_geom_torsion_atom_site_label_2
_geom_torsion_atom_site_label_3
_geom_torsion_atom_site_label_4
_geom_torsion
N4 C2 N3 C1 -34.3(6)
N5 C2 N3 C1 152.8(3)
N2 C1 N3 C2 -33.0(5)
N1 C1 N3 C2 151.1(3)
C8 C3 C4 C5 -0.9(5)
N5 C3 C4 C5 175.2(3)
C3 C4 C5 C6 1.7(5)
N3 C2 N5 C3 -20.3(5)
N4 C2 N5 C3 166.1(3)
C8 C3 N5 C2 -45.1(5)
C4 C3 N5 C2 138.8(4)
C4 C5 C6 C7 -1.0(5)
C5 C6 C7 C8 -0.6(5)
C5 C6 C7 N6 -176.3(3)
C9 N6 C7 C8 41.9(5)
C9 N6 C7 C6 -142.5(4)
C4 C3 C8 C7 -0.7(5)
N5 C3 C8 C7 -176.6(3)
C6 C7 C8 C3 1.4(5)
N6 C7 C8 C3 176.9(3)
C10 N8 C9 N7 32.5(6)
C10 N8 C9 N6 -153.2(3)
C7 N6 C9 N7 -168.2(3)
C7 N6 C9 N8 17.2(5)
C9 N8 C10 N10 -152.2(4)
C9 N8 C10 N9 31.5(6)
